data_1502228
loop_
_publ_author_name
'Garcia, Pierre'
'Harrak, Youssef'
'Diab, Lisa'
'Cordier, Pierre'
'Ollivier, Cyril'
'Gandon, Vincent'
'Malacria, Max'
'Fensterbank, Louis'
'Aubert, Corinne'

_publ_section_title
;
 Silver-catalyzed cycloisomerization of 1,n-allenynamides.
;
_journal_issue 11
_journal_name_full 'Organic letters'
_journal_page_first 2952
_journal_page_last 2955
_journal_paper_doi 10.1021/ol201041h
_journal_volume 13
_journal_year 2011
_chemical_formula_moiety 'C18 H25 N1 O2 S1 Si1'
_chemical_formula_sum 'C18 H25 N O2 S Si'
_chemical_formula_weight 347.54
_chemical_name_systematic
;
 ?
;
_space_group_IT_number 14
_symmetry_cell_setting monoclinic
_symmetry_Int_Tables_number 14
_symmetry_space_group_name_Hall '-P 2ybc'
_symmetry_space_group_name_H-M 'P 1 21/c 1'
_atom_sites_solution_hydrogens geom
_atom_sites_solution_primary direct
_atom_sites_solution_secondary difmap
_audit_creation_method SHELXL-97
_cell_angle_alpha 90.00
_cell_angle_beta 98.789(6)
_cell_angle_gamma 90.00
_cell_formula_units_Z 8
_cell_length_a 26.9423(19)
_cell_length_b 11.5811(9)
_cell_length_c 12.2531(11)
_cell_measurement_reflns_used 114
_cell_measurement_temperature 200(2)
_cell_measurement_theta_max 20
_cell_measurement_theta_min 3
_cell_volume 3778.3(5)
_computing_cell_refinement 'Dirax/lsq (Duisenberg & Schreurs, 1989-2000)'
_computing_data_collection 'Collect (Nonius BV, 1997-2000)'
_computing_data_reduction 'EvalCCD (Duisenberg & Schreurs 1990-2000)'
_computing_molecular_graphics 'DIAMOND (Brandenburg, 1999)'
_computing_publication_material 'SHELXL-97 (Sheldrick, 1997)'
_computing_structure_refinement 'SHELXL-97 (Sheldrick, 1997)'
_computing_structure_solution 'SIR92 (Giacovazzo et al, 1993)'
_diffrn_ambient_temperature 200(2)
_diffrn_detector_area_resol_mean 9
_diffrn_measured_fraction_theta_full 0.963
_diffrn_measured_fraction_theta_max 0.963
_diffrn_measurement_device_type KappaCCD
_diffrn_measurement_method 'CCD rotation images, thick slices'
_diffrn_radiation_monochromator graphite
_diffrn_radiation_source 'fine-focus sealed tube'
_diffrn_radiation_type MoK\a
_diffrn_radiation_wavelength 0.71073
_diffrn_reflns_av_R_equivalents 0.0593
_diffrn_reflns_av_sigmaI/netI 0.0714
_diffrn_reflns_limit_h_max 37
_diffrn_reflns_limit_h_min -37
_diffrn_reflns_limit_k_max 16
_diffrn_reflns_limit_k_min -15
_diffrn_reflns_limit_l_max 17
_diffrn_reflns_limit_l_min -17
_diffrn_reflns_number 45170
_diffrn_reflns_theta_full 30.00
_diffrn_reflns_theta_max 30.00
_diffrn_reflns_theta_min 2.43
_diffrn_standards_decay_% 0
_diffrn_standards_number 0
_exptl_absorpt_coefficient_mu 0.243
_exptl_absorpt_correction_T_max 0.964
_exptl_absorpt_correction_T_min 0.732
_exptl_absorpt_correction_type multi-scan
_exptl_absorpt_process_details
;
R.H. Blessing, Acta Cryst. (1995), A51, 33-38
;
_exptl_crystal_colour colorless
_exptl_crystal_density_diffrn 1.222
_exptl_crystal_density_meas ?
_exptl_crystal_density_method 'not measured'
_exptl_crystal_description plate
_exptl_crystal_F_000 1488
_exptl_crystal_size_max 0.4
_exptl_crystal_size_mid 0.3
_exptl_crystal_size_min 0.15
_refine_diff_density_max 0.441
_refine_diff_density_min -0.384
_refine_diff_density_rms 0.056
_refine_ls_extinction_method none
_refine_ls_goodness_of_fit_ref 1.022
_refine_ls_hydrogen_treatment constr
_refine_ls_matrix_type full
_refine_ls_number_parameters 425
_refine_ls_number_reflns 10613
_refine_ls_number_restraints 0
_refine_ls_restrained_S_all 1.022
_refine_ls_R_factor_all 0.1252
_refine_ls_R_factor_gt 0.0531
_refine_ls_shift/su_max 0.001
_refine_ls_shift/su_mean 0.000
_refine_ls_structure_factor_coef Fsqd
_refine_ls_weighting_details 'calc w=1/[\s^2^(Fo^2^)+(0.0697P)^2^+0.3317P] where P=(Fo^2^+2Fc^2^)/3'
_refine_ls_weighting_scheme calc
_refine_ls_wR_factor_gt 0.1237
_refine_ls_wR_factor_ref 0.1494
_reflns_number_gt 5652
_reflns_number_total 10613
_reflns_threshold_expression >2sigma(I)
_cod_data_source_file ol201041h_si_003.cif
_cod_data_source_block pg5-186
_cod_depositor_comments
;
The following automatic conversions were performed:

'_exptl_crystal_density_meas' value 'not measured' was changed to '?'
- the value is perceived as not measured.

Automatic conversion script
Id: cif_fix_values 3008 2015-01-20 13:52:24Z robertas 
;
_cod_database_code 1502228

loop_
_symmetry_equiv_pos_as_xyz
'x, y, z'
'-x, y+1/2, -z+1/2'
'-x, -y, -z'
'x, -y-1/2, z-1/2'

loop_
_atom_site_label
_atom_site_type_symbol
_atom_site_fract_x
_atom_site_fract_y
_atom_site_fract_z
_atom_site_U_iso_or_equiv
_atom_site_adp_type
_atom_site_occupancy
_atom_site_symmetry_multiplicity
_atom_site_calc_flag
_atom_site_refinement_flags
S1 S 0.14896(2) 0.63164(4) 0.31590(4) 0.03297(14) Uani 1 1 d .
Si1 Si -0.00034(2) 0.69983(6) 0.22620(5) 0.04392(19) Uani 1 1 d .
O1 O 0.13267(6) 0.61036(13) 0.20137(10) 0.0407(4) Uani 1 1 d .
O2 O 0.14736(6) 0.54109(12) 0.39453(12) 0.0471(4) Uani 1 1 d .
N1 N 0.11331(6) 0.73557(14) 0.35066(11) 0.0273(4) Uani 1 1 d .
C1 C 0.04875(8) 0.80979(19) 0.21270(16) 0.0350(5) Uani 1 1 d .
H1 H 0.0396 0.8652 0.1584 0.042 Uiso 1 1 calc R
C2 C 0.09482(8) 0.82144(17) 0.26855(14) 0.0279(4) Uani 1 1 d .
C3 C 0.12884(8) 0.78677(18) 0.46149(15) 0.0338(5) Uani 1 1 d .
H3A H 0.1477 0.7301 0.5093 0.041 Uiso 1 1 calc R
H3B H 0.0992 0.8070 0.4933 0.041 Uiso 1 1 calc R
C4 C 0.16026(8) 0.89159(19) 0.45579(16) 0.0353(5) Uani 1 1 d .
H4 H 0.1794 0.9176 0.5207 0.042 Uiso 1 1 calc R
C5 C 0.16254(8) 0.95029(18) 0.36360(16) 0.0323(5) Uani 1 1 d .
C6 C 0.12921(8) 0.91945(17) 0.26037(15) 0.0304(4) Uani 1 1 d .
C7 C 0.12942(9) 0.97579(19) 0.16558(17) 0.0428(6) Uani 1 1 d .
H7A H 0.1076 0.9537 0.1028 0.051 Uiso 1 1 calc R
H7B H 0.1514 1.0372 0.1623 0.051 Uiso 1 1 calc R
C8 C 0.19760(9) 1.0499(2) 0.36137(19) 0.0473(6) Uani 1 1 d .
H8A H 0.2159 1.0621 0.4340 0.071 Uiso 1 1 calc R
H8B H 0.1787 1.1181 0.3377 0.071 Uiso 1 1 calc R
H8C H 0.2207 1.0336 0.3109 0.071 Uiso 1 1 calc R
C9 C 0.21103(8) 0.68193(17) 0.33219(15) 0.0303(5) Uani 1 1 d .
C10 C 0.24440(8) 0.65410(18) 0.42644(16) 0.0365(5) Uani 1 1 d .
H10 H 0.2344 0.6059 0.4798 0.044 Uiso 1 1 calc R
C11 C 0.29233(9) 0.69836(19) 0.44031(17) 0.0404(5) Uani 1 1 d .
H11 H 0.3146 0.6789 0.5033 0.048 Uiso 1 1 calc R
C12 C 0.30821(8) 0.77091(19) 0.36328(17) 0.0384(5) Uani 1 1 d .
C13 C 0.27410(8) 0.79795(19) 0.26926(16) 0.0370(5) Uani 1 1 d .
H13 H 0.2839 0.8475 0.2167 0.044 Uiso 1 1 calc R
C14 C 0.22654(8) 0.75300(18) 0.25286(15) 0.0345(5) Uani 1 1 d .
H14 H 0.2047 0.7701 0.1886 0.041 Uiso 1 1 calc R
C15 C 0.36042(9) 0.8190(2) 0.3782(2) 0.0550(7) Uani 1 1 d .
H15A H 0.3639 0.8769 0.4350 0.082 Uiso 1 1 calc R
H15B H 0.3667 0.8530 0.3102 0.082 Uiso 1 1 calc R
H15C H 0.3841 0.7581 0.3991 0.082 Uiso 1 1 calc R
C16 C 0.00394(11) 0.5767(2) 0.1331(2) 0.0691(8) Uani 1 1 d .
H16A H 0.0351 0.5368 0.1551 0.104 Uiso 1 1 calc R
H16B H 0.0025 0.6043 0.0588 0.104 Uiso 1 1 calc R
H16C H -0.0236 0.5249 0.1367 0.104 Uiso 1 1 calc R
C17 C -0.06056(10) 0.7776(3) 0.1819(2) 0.0713(9) Uani 1 1 d .
H17A H -0.0881 0.7254 0.1830 0.107 Uiso 1 1 calc R
H17B H -0.0612 0.8068 0.1083 0.107 Uiso 1 1 calc R
H17C H -0.0634 0.8406 0.2314 0.107 Uiso 1 1 calc R
C18 C 0.00205(10) 0.6503(3) 0.3700(2) 0.0640(8) Uani 1 1 d .
H18A H 0.0309 0.6017 0.3898 0.096 Uiso 1 1 calc R
H18B H -0.0279 0.6075 0.3765 0.096 Uiso 1 1 calc R
H18C H 0.0044 0.7159 0.4184 0.096 Uiso 1 1 calc R
S2 S 0.33953(2) 0.12849(5) 0.17368(4) 0.03547(15) Uani 1 1 d .
Si2 Si 0.48895(3) 0.16086(7) 0.26871(6) 0.0523(2) Uani 1 1 d .
O3 O 0.34046(7) 0.03530(13) 0.09754(12) 0.0490(4) Uani 1 1 d .
O4 O 0.35258(6) 0.10868(13) 0.28918(11) 0.0452(4) Uani 1 1 d .
N2 N 0.37936(6) 0.22529(14) 0.14161(12) 0.0305(4) Uani 1 1 d .
C19 C 0.44557(8) 0.28338(19) 0.28337(16) 0.0374(5) Uani 1 1 d .
H19 H 0.4569 0.3359 0.3390 0.045 Uiso 1 1 calc R
C20 C 0.40070(7) 0.30644(18) 0.22566(14) 0.0293(4) Uani 1 1 d .
C21 C 0.36628(8) 0.27974(18) 0.03174(15) 0.0356(5) Uani 1 1 d .
H21A H 0.3449 0.2278 -0.0167 0.043 Uiso 1 1 calc R
H21B H 0.3967 0.2924 0.0002 0.043 Uiso 1 1 calc R
C22 C 0.33996(8) 0.39132(18) 0.03796(15) 0.0343(5) Uani 1 1 d .
H22 H 0.3227 0.4221 -0.0270 0.041 Uiso 1 1 calc R
C23 C 0.33964(8) 0.45009(18) 0.13116(16) 0.0318(5) Uani 1 1 d .
C24 C 0.37040(8) 0.41134(17) 0.23451(15) 0.0297(4) Uani 1 1 d .
C25 C 0.37169(9) 0.46706(19) 0.33019(17) 0.0395(5) Uani 1 1 d .
H25A H 0.3526 0.5335 0.3337 0.047 Uiso 1 1 calc R
H25B H 0.3917 0.4395 0.3934 0.047 Uiso 1 1 calc R
C26 C 0.30875(9) 0.55713(19) 0.13423(18) 0.0442(6) Uani 1 1 d .
H26A H 0.2913 0.5733 0.0615 0.066 Uiso 1 1 calc R
H26B H 0.3303 0.6209 0.1592 0.066 Uiso 1 1 calc R
H26C H 0.2848 0.5459 0.1839 0.066 Uiso 1 1 calc R
C27 C 0.27869(8) 0.18725(18) 0.14927(15) 0.0333(5) Uani 1 1 d .
C28 C 0.24613(9) 0.15819(18) 0.05459(16) 0.0386(5) Uani 1 1 d .
H28 H 0.2564 0.1072 0.0038 0.046 Uiso 1 1 calc R
C29 C 0.19869(9) 0.20468(19) 0.03571(17) 0.0406(5) Uani 1 1 d .
H29 H 0.1769 0.1838 -0.0275 0.049 Uiso 1 1 calc R
C30 C 0.18279(9) 0.28232(19) 0.10943(17) 0.0391(5) Uani 1 1 d .
C31 C 0.21614(9) 0.3105(2) 0.20397(17) 0.0409(5) Uani 1 1 d .
H31 H 0.2062 0.3627 0.2542 0.049 Uiso 1 1 calc R
C32 C 0.26302(9) 0.26334(19) 0.22449(16) 0.0387(5) Uani 1 1 d .
H32 H 0.2845 0.2822 0.2889 0.046 Uiso 1 1 calc R
C33 C 0.13119(9) 0.3338(2) 0.0879(2) 0.0528(7) Uani 1 1 d .
H33A H 0.1262 0.3705 0.0169 0.079 Uiso 1 1 calc R
H33B H 0.1277 0.3899 0.1439 0.079 Uiso 1 1 calc R
H33C H 0.1066 0.2739 0.0892 0.079 Uiso 1 1 calc R
C34 C 0.47052(16) 0.0277(3) 0.3326(4) 0.1332(17) Uani 1 1 d .
H34A H 0.4403 -0.0019 0.2902 0.200 Uiso 1 1 calc R
H34B H 0.4648 0.0438 0.4065 0.200 Uiso 1 1 calc R
H34C H 0.4968 -0.0285 0.3344 0.200 Uiso 1 1 calc R
C35 C 0.49444(13) 0.1370(4) 0.1227(2) 0.1080(15) Uani 1 1 d .
H35A H 0.5240 0.0924 0.1177 0.162 Uiso 1 1 calc R
H35B H 0.4967 0.2101 0.0868 0.162 Uiso 1 1 calc R
H35C H 0.4654 0.0961 0.0872 0.162 Uiso 1 1 calc R
C36 C 0.55057(11) 0.2073(3) 0.3415(3) 0.0940(12) Uani 1 1 d .
H36A H 0.5477 0.2261 0.4167 0.141 Uiso 1 1 calc R
H36B H 0.5616 0.2741 0.3056 0.141 Uiso 1 1 calc R
H36C H 0.5744 0.1460 0.3404 0.141 Uiso 1 1 calc R

loop_
_atom_site_aniso_label
_atom_site_aniso_U_11
_atom_site_aniso_U_22
_atom_site_aniso_U_33
_atom_site_aniso_U_23
_atom_site_aniso_U_13
_atom_site_aniso_U_12
S1 0.0492(3) 0.0210(3) 0.0284(3) -0.0006(2) 0.0047(2) -0.0003(2)
Si1 0.0422(4) 0.0500(4) 0.0396(4) -0.0095(3) 0.0066(3) -0.0140(3)
O1 0.0574(10) 0.0325(9) 0.0310(7) -0.0118(6) 0.0027(6) 0.0027(7)
O2 0.0663(11) 0.0257(9) 0.0481(9) 0.0119(7) 0.0050(7) -0.0039(8)
N1 0.0379(9) 0.0227(9) 0.0222(8) -0.0026(7) 0.0072(6) -0.0029(7)
C1 0.0421(12) 0.0335(12) 0.0295(10) 0.0000(9) 0.0056(9) 0.0008(10)
C2 0.0385(11) 0.0230(11) 0.0242(9) -0.0035(8) 0.0112(8) -0.0006(9)
C3 0.0468(13) 0.0317(12) 0.0243(9) -0.0038(9) 0.0097(8) -0.0074(10)
C4 0.0430(13) 0.0352(13) 0.0291(10) -0.0104(9) 0.0103(9) -0.0062(10)
C5 0.0376(11) 0.0246(11) 0.0376(11) -0.0086(9) 0.0145(9) -0.0042(9)
C6 0.0385(12) 0.0225(11) 0.0329(10) -0.0015(9) 0.0142(8) 0.0008(9)
C7 0.0545(15) 0.0352(13) 0.0421(12) 0.0065(10) 0.0176(10) -0.0015(11)
C8 0.0530(15) 0.0334(13) 0.0598(14) -0.0084(11) 0.0220(11) -0.0138(11)
C9 0.0401(12) 0.0232(11) 0.0278(10) -0.0005(8) 0.0056(8) 0.0077(9)
C10 0.0498(14) 0.0298(12) 0.0292(11) 0.0043(9) 0.0037(9) 0.0105(10)
C11 0.0496(14) 0.0350(13) 0.0339(11) -0.0017(10) -0.0021(10) 0.0129(11)
C12 0.0428(13) 0.0321(13) 0.0408(12) -0.0084(10) 0.0076(9) 0.0103(10)
C13 0.0455(13) 0.0325(12) 0.0360(11) 0.0039(10) 0.0153(9) 0.0081(10)
C14 0.0425(12) 0.0366(13) 0.0255(10) 0.0018(9) 0.0081(8) 0.0108(10)
C15 0.0442(15) 0.0531(17) 0.0668(16) -0.0035(13) 0.0058(12) 0.0046(13)
C16 0.081(2) 0.0573(19) 0.0716(18) -0.0190(15) 0.0197(15) -0.0243(17)
C17 0.0441(16) 0.095(3) 0.0727(18) -0.0114(17) 0.0015(13) -0.0083(16)
C18 0.0571(17) 0.082(2) 0.0542(15) 0.0050(14) 0.0121(12) -0.0292(16)
S2 0.0542(4) 0.0229(3) 0.0294(3) 0.0006(2) 0.0063(2) 0.0004(2)
Si2 0.0458(4) 0.0562(5) 0.0544(4) 0.0026(4) 0.0055(3) 0.0209(4)
O3 0.0718(12) 0.0262(9) 0.0484(9) -0.0117(7) 0.0071(8) 0.0039(8)
O4 0.0650(11) 0.0376(9) 0.0322(8) 0.0110(7) 0.0048(7) -0.0031(8)
N2 0.0427(10) 0.0268(10) 0.0233(8) 0.0012(7) 0.0091(7) 0.0047(8)
C19 0.0405(12) 0.0393(13) 0.0322(11) -0.0025(10) 0.0046(9) 0.0015(10)
C20 0.0377(11) 0.0273(11) 0.0241(9) 0.0014(8) 0.0090(8) 0.0014(9)
C21 0.0497(13) 0.0365(13) 0.0228(9) 0.0018(9) 0.0126(8) 0.0084(10)
C22 0.0419(12) 0.0347(12) 0.0279(10) 0.0091(9) 0.0109(8) 0.0050(10)
C23 0.0360(11) 0.0261(11) 0.0354(11) 0.0054(9) 0.0123(8) 0.0040(9)
C24 0.0358(11) 0.0232(11) 0.0323(10) 0.0009(9) 0.0125(8) -0.0008(9)
C25 0.0506(14) 0.0296(13) 0.0398(12) -0.0039(10) 0.0116(10) 0.0027(10)
C26 0.0481(14) 0.0325(13) 0.0546(13) 0.0065(11) 0.0155(11) 0.0117(11)
C27 0.0459(13) 0.0248(11) 0.0301(10) 0.0019(9) 0.0090(9) -0.0060(10)
C28 0.0609(15) 0.0261(12) 0.0298(11) -0.0046(9) 0.0100(10) -0.0090(11)
C29 0.0524(14) 0.0321(13) 0.0365(11) 0.0002(10) 0.0039(10) -0.0107(11)
C30 0.0463(13) 0.0292(12) 0.0440(12) 0.0032(10) 0.0139(10) -0.0122(10)
C31 0.0487(14) 0.0356(13) 0.0423(12) -0.0077(10) 0.0194(10) -0.0112(11)
C32 0.0511(14) 0.0370(13) 0.0299(10) -0.0065(9) 0.0128(9) -0.0102(11)
C33 0.0474(15) 0.0480(16) 0.0646(16) -0.0028(13) 0.0134(12) -0.0092(12)
C34 0.104(3) 0.068(3) 0.243(5) 0.062(3) 0.075(3) 0.046(2)
C35 0.097(3) 0.157(4) 0.066(2) -0.034(2) -0.0017(17) 0.076(3)
C36 0.0475(18) 0.134(3) 0.097(2) -0.013(2) -0.0020(16) 0.032(2)

loop_
_atom_type_symbol
_atom_type_description
_atom_type_scat_dispersion_real
_atom_type_scat_dispersion_imag
_atom_type_scat_source
C C 0.0033 0.0016 'International Tables Vol C Tables 4.2.6.8 and 6.1.1.4'
H H 0.0000 0.0000 'International Tables Vol C Tables 4.2.6.8 and 6.1.1.4'
N N 0.0061 0.0033 'International Tables Vol C Tables 4.2.6.8 and 6.1.1.4'
O O 0.0106 0.0060 'International Tables Vol C Tables 4.2.6.8 and 6.1.1.4'
S S 0.1246 0.1234 'International Tables Vol C Tables 4.2.6.8 and 6.1.1.4'
Si Si 0.0817 0.0704 'International Tables Vol C Tables 4.2.6.8 and 6.1.1.4'

loop_
_geom_angle_atom_site_label_1
_geom_angle_atom_site_label_2
_geom_angle_atom_site_label_3
_geom_angle
O1 S1 O2 120.00(9)
O1 S1 N1 106.18(8)
O2 S1 N1 106.55(9)
O1 S1 C9 108.32(9)
O2 S1 C9 107.06(10)
N1 S1 C9 108.28(9)
C16 Si1 C18 110.78(14)
C16 Si1 C1 111.22(11)
C18 Si1 C1 112.09(10)
C16 Si1 C17 109.14(13)
C18 Si1 C17 109.32(13)
C1 Si1 C17 104.03(12)
C2 N1 C3 112.39(15)
C2 N1 S1 118.53(12)
C3 N1 S1 115.98(13)
C2 C1 Si1 130.07(17)
C2 C1 H1 115.0
Si1 C1 H1 115.0
C1 C2 N1 118.89(18)
C1 C2 C6 126.05(19)
N1 C2 C6 114.95(16)
N1 C3 C4 111.49(15)
N1 C3 H3A 109.3
C4 C3 H3A 109.3
N1 C3 H3B 109.3
C4 C3 H3B 109.3
H3A C3 H3B 108.0
C5 C4 C3 123.94(18)
C5 C4 H4 118.0
C3 C4 H4 118.0
C4 C5 C6 120.20(19)
C4 C5 C8 121.50(19)
C6 C5 C8 118.29(18)
C7 C6 C2 121.40(19)
C7 C6 C5 123.0(2)
C2 C6 C5 115.62(16)
C6 C7 H7A 120.0
C6 C7 H7B 120.0
H7A C7 H7B 120.0
C5 C8 H8A 109.5
C5 C8 H8B 109.5
H8A C8 H8B 109.5
C5 C8 H8C 109.5
H8A C8 H8C 109.5
H8B C8 H8C 109.5
C14 C9 C10 119.7(2)
C14 C9 S1 120.12(15)
C10 C9 S1 120.17(16)
C11 C10 C9 119.5(2)
C11 C10 H10 120.2
C9 C10 H10 120.2
C10 C11 C12 121.73(19)
C10 C11 H11 119.1
C12 C11 H11 119.1
C11 C12 C13 117.9(2)
C11 C12 C15 121.8(2)
C13 C12 C15 120.4(2)
C14 C13 C12 121.3(2)
C14 C13 H13 119.3
C12 C13 H13 119.3
C13 C14 C9 119.89(19)
C13 C14 H14 120.1
C9 C14 H14 120.1
C12 C15 H15A 109.5
C12 C15 H15B 109.5
H15A C15 H15B 109.5
C12 C15 H15C 109.5
H15A C15 H15C 109.5
H15B C15 H15C 109.5
Si1 C16 H16A 109.5
Si1 C16 H16B 109.5
H16A C16 H16B 109.5
Si1 C16 H16C 109.5
H16A C16 H16C 109.5
H16B C16 H16C 109.5
Si1 C17 H17A 109.5
Si1 C17 H17B 109.5
H17A C17 H17B 109.5
Si1 C17 H17C 109.5
H17A C17 H17C 109.5
H17B C17 H17C 109.5
Si1 C18 H18A 109.5
Si1 C18 H18B 109.5
H18A C18 H18B 109.5
Si1 C18 H18C 109.5
H18A C18 H18C 109.5
H18B C18 H18C 109.5
O4 S2 O3 120.06(9)
O4 S2 N2 106.09(9)
O3 S2 N2 106.40(9)
O4 S2 C27 108.28(10)
O3 S2 C27 106.86(10)
N2 S2 C27 108.77(9)
C34 Si2 C35 110.9(2)
C34 Si2 C36 108.80(19)
C35 Si2 C36 108.37(16)
C34 Si2 C19 112.62(14)
C35 Si2 C19 110.66(12)
C36 Si2 C19 105.25(13)
C20 N2 C21 112.60(16)
C20 N2 S2 118.47(12)
C21 N2 S2 115.82(13)
C20 C19 Si2 129.30(17)
C20 C19 H19 115.3
Si2 C19 H19 115.3
C19 C20 N2 118.54(19)
C19 C20 C24 126.40(19)
N2 C20 C24 114.99(16)
N2 C21 C22 111.98(15)
N2 C21 H21A 109.2
C22 C21 H21A 109.2
N2 C21 H21B 109.2
C22 C21 H21B 109.2
H21A C21 H21B 107.9
C23 C22 C21 123.79(18)
C23 C22 H22 118.1
C21 C22 H22 118.1
C22 C23 C24 120.35(19)
C22 C23 C26 121.45(18)
C24 C23 C26 118.19(17)
C25 C24 C23 122.94(19)
C25 C24 C20 121.46(18)
C23 C24 C20 115.59(16)
C24 C25 H25A 120.0
C24 C25 H25B 120.0
H25A C25 H25B 120.0
C23 C26 H26A 109.5
C23 C26 H26B 109.5
H26A C26 H26B 109.5
C23 C26 H26C 109.5
H26A C26 H26C 109.5
H26B C26 H26C 109.5
C28 C27 C32 119.5(2)
C28 C27 S2 120.22(17)
C32 C27 S2 120.24(16)
C29 C28 C27 120.0(2)
C29 C28 H28 120.0
C27 C28 H28 120.0
C28 C29 C30 121.1(2)
C28 C29 H29 119.5
C30 C29 H29 119.5
C29 C30 C31 118.0(2)
C29 C30 C33 120.9(2)
C31 C30 C33 121.1(2)
C32 C31 C30 121.4(2)
C32 C31 H31 119.3
C30 C31 H31 119.3
C31 C32 C27 120.0(2)
C31 C32 H32 120.0
C27 C32 H32 120.0
C30 C33 H33A 109.5
C30 C33 H33B 109.5
H33A C33 H33B 109.5
C30 C33 H33C 109.5
H33A C33 H33C 109.5
H33B C33 H33C 109.5
Si2 C34 H34A 109.5
Si2 C34 H34B 109.5
H34A C34 H34B 109.5
Si2 C34 H34C 109.5
H34A C34 H34C 109.5
H34B C34 H34C 109.5
Si2 C35 H35A 109.5
Si2 C35 H35B 109.5
H35A C35 H35B 109.5
Si2 C35 H35C 109.5
H35A C35 H35C 109.5
H35B C35 H35C 109.5
Si2 C36 H36A 109.5
Si2 C36 H36B 109.5
H36A C36 H36B 109.5
Si2 C36 H36C 109.5
H36A C36 H36C 109.5
H36B C36 H36C 109.5

loop_
_geom_bond_atom_site_label_1
_geom_bond_atom_site_label_2
_geom_bond_distance
S1 O1 1.4263(13)
S1 O2 1.4292(15)
S1 N1 1.6364(17)
S1 C9 1.753(2)
Si1 C16 1.841(3)
Si1 C18 1.844(2)
Si1 C1 1.861(2)
Si1 C17 1.862(3)
N1 C2 1.448(2)
N1 C3 1.482(2)
C1 C2 1.330(3)
C1 H1 0.9300
C2 C6 1.478(3)
C3 C4 1.488(3)
C3 H3A 0.9700
C3 H3B 0.9700
C4 C5 1.328(3)
C4 H4 0.9300
C5 C6 1.479(3)
C5 C8 1.494(3)
C6 C7 1.333(3)
C7 H7A 0.9300
C7 H7B 0.9300
C8 H8A 0.9600
C8 H8B 0.9600
C8 H8C 0.9600
C9 C14 1.386(3)
C9 C10 1.389(3)
C10 C11 1.376(3)
C10 H10 0.9300
C11 C12 1.380(3)
C11 H11 0.9300
C12 C13 1.395(3)
C12 C15 1.498(3)
C13 C14 1.369(3)
C13 H13 0.9300
C14 H14 0.9300
C15 H15A 0.9600
C15 H15B 0.9600
C15 H15C 0.9600
C16 H16A 0.9600
C16 H16B 0.9600
C16 H16C 0.9600
C17 H17A 0.9600
C17 H17B 0.9600
C17 H17C 0.9600
C18 H18A 0.9600
C18 H18B 0.9600
C18 H18C 0.9600
S2 O4 1.4237(14)
S2 O3 1.4293(15)
S2 N2 1.6406(18)
S2 C27 1.758(2)
Si2 C34 1.832(3)
Si2 C35 1.839(3)
Si2 C36 1.841(3)
Si2 C19 1.864(2)
N2 C20 1.447(2)
N2 C21 1.480(2)
C19 C20 1.331(3)
C19 H19 0.9300
C20 C24 1.477(3)
C21 C22 1.482(3)
C21 H21A 0.9700
C21 H21B 0.9700
C22 C23 1.331(3)
C22 H22 0.9300
C23 C24 1.474(3)
C23 C26 1.497(3)
C24 C25 1.334(3)
C25 H25A 0.9300
C25 H25B 0.9300
C26 H26A 0.9600
C26 H26B 0.9600
C26 H26C 0.9600
C27 C28 1.385(3)
C27 C32 1.387(3)
C28 C29 1.374(3)
C28 H28 0.9300
C29 C30 1.388(3)
C29 H29 0.9300
C30 C31 1.392(3)
C30 C33 1.498(3)
C31 C32 1.364(3)
C31 H31 0.9300
C32 H32 0.9300
C33 H33A 0.9600
C33 H33B 0.9600
C33 H33C 0.9600
C34 H34A 0.9600
C34 H34B 0.9600
C34 H34C 0.9600
C35 H35A 0.9600
C35 H35B 0.9600
C35 H35C 0.9600
C36 H36A 0.9600
C36 H36B 0.9600
C36 H36C 0.9600
